data_2221216
loop_
_publ_author_name
'Sun, Qiaozhen'
'Zheng, Feng'
'Sun, Xiaodan'
'Wang, Wei'

_publ_section_title
;
 Construction of a dinuclear silver(I) coordination complex with a
 Schiff base containing 4-amino-1,2,4-triazole ligands
;
_journal_coeditor_code WK2097
_journal_issue 3
_journal_name_full 'Acta Crystallographica Section E'
_journal_page_first m283
_journal_page_last m284
_journal_paper_doi 10.1107/S1600536809004760
_journal_volume 65
_journal_year 2009
_chemical_formula_iupac '[Ag2 (C13 H10 N4 O1)4] (N O3)2, H2 O'
_chemical_formula_moiety 'C52 H40 Ag2 N16 O4 2+, 2(N O3 -), H2 O'
_chemical_formula_sum 'C52 H42 Ag2 N18 O11'
_chemical_formula_weight 1310.78
_chemical_name_systematic
;
bis[\m-1-(1,2,4-triazol-4-yliminomethyl)-2-naphthol]bis{[1-(1,2,4-triazol-4-
yliminomethyl)-2-naphthol]silver(I)} dinitrate monohydrate
;
_space_group_IT_number 2
_symmetry_cell_setting triclinic
_symmetry_space_group_name_Hall '-P 1'
_symmetry_space_group_name_H-M 'P -1'
_atom_sites_solution_hydrogens 'geom, H2O from difmap'
_atom_sites_solution_primary direct
_atom_sites_solution_secondary difmap
_cell_angle_alpha 82.391(2)
_cell_angle_beta 81.155(2)
_cell_angle_gamma 77.626(2)
_cell_formula_units_Z 1
_cell_length_a 9.8594(15)
_cell_length_b 10.7081(15)
_cell_length_c 12.8567(19)
_cell_measurement_reflns_used 2250
_cell_measurement_temperature 293(2)
_cell_measurement_theta_max 25.36
_cell_measurement_theta_min 2.40
_cell_volume 1303.1(3)
_computing_cell_refinement 'SAINT (Bruker, 2000)'
_computing_data_collection 'SMART (Bruker, 2000)'
_computing_data_reduction 'SAINT (Bruker, 2000)'
_computing_molecular_graphics 'SHELXTL (Sheldrick, 2008)'
_computing_publication_material 'SHELXTL (Sheldrick, 2008)'
_computing_structure_refinement 'SHELXTL (Sheldrick, 2008)'
_computing_structure_solution 'SHELXTL (Sheldrick, 2008)'
_diffrn_ambient_temperature 293(2)
_diffrn_measured_fraction_theta_full 0.986
_diffrn_measured_fraction_theta_max 0.986
_diffrn_measurement_device_type 'Bruker APEX CCD area-detector'
_diffrn_measurement_method '\f and \w'
_diffrn_radiation_monochromator graphite
_diffrn_radiation_source 'fine-focus sealed tube'
_diffrn_radiation_type MoK\a
_diffrn_radiation_wavelength 0.71073
_diffrn_reflns_av_R_equivalents 0.1176
_diffrn_reflns_av_sigmaI/netI 0.1026
_diffrn_reflns_limit_h_max 11
_diffrn_reflns_limit_h_min -10
_diffrn_reflns_limit_k_max 8
_diffrn_reflns_limit_k_min -12
_diffrn_reflns_limit_l_max 14
_diffrn_reflns_limit_l_min -15
_diffrn_reflns_number 6610
_diffrn_reflns_theta_full 25.00
_diffrn_reflns_theta_max 25.00
_diffrn_reflns_theta_min 1.61
_exptl_absorpt_coefficient_mu 0.833
_exptl_absorpt_correction_T_max 0.8865
_exptl_absorpt_correction_T_min 0.8263
_exptl_absorpt_correction_type multi-scan
_exptl_absorpt_process_details '(SADABS; Bruker, 2000)'
_exptl_crystal_colour orange
_exptl_crystal_density_diffrn 1.670
_exptl_crystal_density_method 'not measured'
_exptl_crystal_description block
_exptl_crystal_F_000 662
_exptl_crystal_size_max 0.2
_exptl_crystal_size_mid 0.18
_exptl_crystal_size_min 0.16
_refine_diff_density_max 0.850
_refine_diff_density_min -0.839
_refine_ls_extinction_method none
_refine_ls_goodness_of_fit_ref 0.998
_refine_ls_hydrogen_treatment constr
_refine_ls_matrix_type full
_refine_ls_number_parameters 379
_refine_ls_number_reflns 4536
_refine_ls_number_restraints 0
_refine_ls_restrained_S_all 0.998
_refine_ls_R_factor_all 0.0791
_refine_ls_R_factor_gt 0.0546
_refine_ls_shift/su_max 0.001
_refine_ls_shift/su_mean 0.000
_refine_ls_structure_factor_coef Fsqd
_refine_ls_weighting_details 'calc w=1/[\s^2^(Fo^2^)+(0.0601P)^2^] where P=(Fo^2^+2Fc^2^)/3'
_refine_ls_weighting_scheme calc
_refine_ls_wR_factor_gt 0.1223
_refine_ls_wR_factor_ref 0.1328
_reflns_number_gt 3137
_reflns_number_total 4536
_reflns_threshold_expression I>2\s(I)
_cod_data_source_file wk2097.cif
_cod_data_source_block I
_cod_depositor_comments
;
The following automatic conversions were performed:
'_symmetry_cell_setting' value 'Triclinic' changed to 'triclinic'
according to '/home/saulius/struct/CIF-dictionaries/cif_core.dic'
dictionary named 'cif_core.dic' version 2.4.1 from 2010-06-29.

Automatic conversion script
Id: cif_fix_enum 1527 2010-12-29 10:47:43Z saulius 

The following automatic conversions were performed:

'_symmetry_cell_setting' value 'Triclinic' changed to 'triclinic'
according to /home/saulius/struct/CIF-dictionaries/cif_core.dic
dictionary named 'cif_core.dic' version 2.4.1 from 2010-06-29.

Automatic conversion script
Id: cif_fix_values 1715 2011-07-08 13:25:40Z adriana 
;
_cod_database_code 2221216
_cod_database_fobs_code 2221216

loop_
_symmetry_equiv_pos_as_xyz
'x, y, z'
'-x, -y, -z'

loop_
_atom_site_type_symbol
_atom_site_label
_atom_site_fract_x
_atom_site_fract_y
_atom_site_fract_z
_atom_site_U_iso_or_equiv
_atom_site_adp_type
_atom_site_calc_flag
_atom_site_refinement_flags
_atom_site_occupancy
_atom_site_disorder_assembly
_atom_site_disorder_group
Ag Ag1 0.84563(4) 0.12190(4) 0.95202(3) 0.0613(2) Uani d . 1 . .
O O1 0.3147(4) 0.5935(3) 0.5781(2) 0.0564(9) Uani d . 1 . .
H H1A 0.3862 0.5514 0.6002 0.085 Uiso calc R 1 . .
O O2 1.2327(4) 0.0054(4) 0.4026(3) 0.0701(11) Uani d . 1 . .
H H2B 1.2018 0.0029 0.4656 0.105 Uiso calc R 1 . .
N N1 0.4657(4) 0.4732(4) 0.7179(3) 0.0488(10) Uani d . 1 . .
N N2 0.5888(4) 0.3908(4) 0.7472(3) 0.0447(10) Uani d . 1 . .
N N3 0.7966(4) 0.2720(4) 0.7236(3) 0.0590(12) Uani d . 1 . .
N N4 0.7427(4) 0.2564(4) 0.8288(3) 0.0554(11) Uani d . 1 . .
N N5 1.2436(4) -0.0497(4) 0.6037(3) 0.0453(9) Uani d . 1 . .
N N6 1.1907(4) -0.0406(3) 0.7095(3) 0.0412(9) Uani d . 1 . .
N N7 1.0373(4) 0.0221(4) 0.8420(3) 0.0489(10) Uani d . 1 . .
N N8 1.1554(4) -0.0524(4) 0.8806(3) 0.0447(10) Uani d . 1 . .
C C1 0.1290(5) 0.6319(4) 0.8481(4) 0.0423(11) Uani d . 1 . .
C C2 0.1404(6) 0.6048(5) 0.9573(4) 0.0530(13) Uani d . 1 . .
H H2A 0.2232 0.5561 0.9789 0.064 Uiso calc R 1 . .
C C3 0.0338(6) 0.6481(6) 1.0306(4) 0.0633(15) Uani d . 1 . .
H H3A 0.0449 0.6287 1.1019 0.076 Uiso calc R 1 . .
C C4 -0.0937(6) 0.7218(6) 1.0028(4) 0.0663(15) Uani d . 1 . .
H H4A -0.1664 0.7506 1.0545 0.080 Uiso calc R 1 . .
C C5 -0.1082(6) 0.7501(5) 0.8987(5) 0.0650(15) Uani d . 1 . .
H H5A -0.1922 0.7993 0.8794 0.078 Uiso calc R 1 . .
C C6 -0.0002(5) 0.7072(5) 0.8189(4) 0.0514(12) Uani d . 1 . .
C C7 -0.0158(6) 0.7374(5) 0.7109(4) 0.0582(14) Uani d . 1 . .
H H7A -0.1003 0.7859 0.6921 0.070 Uiso calc R 1 . .
C C8 0.0863(6) 0.6988(5) 0.6352(4) 0.0552(14) Uani d . 1 . .
H H8A 0.0722 0.7200 0.5646 0.066 Uiso calc R 1 . .
C C9 0.2163(5) 0.6255(4) 0.6608(4) 0.0442(11) Uani d . 1 . .
C C10 0.2382(5) 0.5910(4) 0.7651(4) 0.0404(11) Uani d . 1 . .
C C11 0.3702(5) 0.5102(4) 0.7907(4) 0.0419(11) Uani d . 1 . .
H H11A 0.3840 0.4858 0.8611 0.050 Uiso calc R 1 . .
C C12 0.6178(5) 0.3277(5) 0.8406(4) 0.0515(13) Uani d . 1 . .
H H12A 0.5582 0.3338 0.9040 0.062 Uiso calc R 1 . .
C C13 0.7004(5) 0.3530(5) 0.6776(4) 0.0548(14) Uani d . 1 . .
H H13A 0.7082 0.3809 0.6057 0.066 Uiso calc R 1 . .
C C14 1.5717(5) -0.2019(5) 0.4532(4) 0.0459(11) Uani d . 1 . .
C C15 1.6506(5) -0.2714(5) 0.5336(4) 0.0570(13) Uani d . 1 . .
H H15A 1.6110 -0.2711 0.6041 0.068 Uiso calc R 1 . .
C C16 1.7841(6) -0.3386(6) 0.5089(5) 0.0684(16) Uani d . 1 . .
H H16A 1.8327 -0.3846 0.5629 0.082 Uiso calc R 1 . .
C C17 1.8483(7) -0.3395(6) 0.4050(6) 0.083(2) Uani d . 1 . .
H H17A 1.9405 -0.3821 0.3897 0.099 Uiso calc R 1 . .
C C18 1.7744(7) -0.2771(6) 0.3256(5) 0.0719(17) Uani d . 1 . .
H H18A 1.8153 -0.2810 0.2556 0.086 Uiso calc R 1 . .
C C19 1.6372(6) -0.2068(5) 0.3479(4) 0.0577(14) Uani d . 1 . .
C C20 1.5622(7) -0.1409(6) 0.2656(4) 0.0679(17) Uani d . 1 . .
H H20A 1.6040 -0.1457 0.1959 0.082 Uiso calc R 1 . .
C C21 1.4303(7) -0.0703(6) 0.2851(4) 0.0673(17) Uani d . 1 . .
H H21A 1.3840 -0.0259 0.2294 0.081 Uiso calc R 1 . .
C C22 1.3641(6) -0.0650(5) 0.3907(4) 0.0526(13) Uani d . 1 . .
C C23 1.4329(5) -0.1275(4) 0.4742(3) 0.0435(11) Uani d . 1 . .
C C24 1.3675(5) -0.1161(5) 0.5824(3) 0.0441(11) Uani d . 1 . .
H H24A 1.4163 -0.1578 0.6377 0.053 Uiso calc R 1 . .
C C25 1.0619(5) 0.0279(5) 0.7388(4) 0.0477(12) Uani d . 1 . .
H H25A 1.0000 0.0725 0.6926 0.057 Uiso calc R 1 . .
C C26 1.2458(5) -0.0883(4) 0.7999(3) 0.0432(11) Uani d . 1 . .
H H26A 1.3346 -0.1390 0.8039 0.052 Uiso calc R 1 . .
N N9 0.5609(6) 0.7008(7) 0.8823(5) 0.0847(17) Uani d . 1 . .
O O3 0.5165(10) 0.7921(8) 0.9419(6) 0.183(4) Uani d . 1 . .
O O4 0.5557(6) 0.7361(6) 0.7950(4) 0.125(2) Uani d . 1 . .
O O5 0.5869(6) 0.5986(5) 0.9295(5) 0.116(2) Uani d . 1 . .
O O1W 0.6044(13) -0.0162(13) 0.9945(10) 0.143(5) Uani d P 0.50 . .
H H1WA 0.6068 -0.0783 0.9589 0.171 Uiso d PR 0.50 . .
H H1WB 0.5600 -0.0207 1.0566 0.171 Uiso d PR 0.50 . .

loop_
_atom_site_aniso_label
_atom_site_aniso_U_11
_atom_site_aniso_U_22
_atom_site_aniso_U_33
_atom_site_aniso_U_12
_atom_site_aniso_U_13
_atom_site_aniso_U_23
Ag1 0.0486(3) 0.0810(4) 0.0381(2) 0.0158(2) -0.00257(16) 0.00200(18)
O1 0.053(2) 0.067(2) 0.0399(17) 0.0063(18) -0.0092(16) 0.0002(16)
O2 0.076(3) 0.077(3) 0.0453(19) 0.013(2) -0.0091(18) -0.0055(18)
N1 0.041(2) 0.054(3) 0.046(2) 0.005(2) -0.0109(19) -0.0009(19)
N2 0.037(2) 0.051(2) 0.039(2) 0.0072(18) -0.0074(17) -0.0035(17)
N3 0.046(3) 0.076(3) 0.041(2) 0.011(2) -0.0012(19) -0.001(2)
N4 0.048(3) 0.073(3) 0.037(2) 0.009(2) -0.0116(19) -0.001(2)
N5 0.047(2) 0.046(2) 0.0352(19) 0.0018(19) 0.0022(17) -0.0045(16)
N6 0.038(2) 0.041(2) 0.0361(19) 0.0033(18) 0.0052(16) -0.0051(16)
N7 0.038(2) 0.054(3) 0.043(2) 0.0105(19) -0.0008(17) -0.0038(18)
N8 0.037(2) 0.053(3) 0.036(2) 0.0062(18) -0.0033(17) -0.0029(17)
C1 0.036(3) 0.039(3) 0.051(3) -0.003(2) -0.010(2) -0.004(2)
C2 0.045(3) 0.061(3) 0.052(3) -0.008(3) -0.011(2) -0.003(2)
C3 0.058(4) 0.087(4) 0.044(3) -0.017(3) 0.006(2) -0.013(3)
C4 0.049(3) 0.082(4) 0.063(3) -0.004(3) 0.009(3) -0.022(3)
C5 0.041(3) 0.060(4) 0.089(4) 0.001(3) -0.005(3) -0.012(3)
C6 0.035(3) 0.051(3) 0.066(3) -0.002(2) -0.009(2) -0.008(2)
C7 0.043(3) 0.058(3) 0.070(4) 0.005(3) -0.024(3) -0.001(3)
C8 0.056(3) 0.056(3) 0.049(3) 0.006(3) -0.022(3) 0.000(2)
C9 0.046(3) 0.041(3) 0.045(3) -0.003(2) -0.011(2) -0.001(2)
C10 0.034(3) 0.036(3) 0.051(3) -0.003(2) -0.011(2) -0.005(2)
C11 0.037(3) 0.046(3) 0.039(2) 0.000(2) -0.007(2) -0.005(2)
C12 0.042(3) 0.067(3) 0.035(2) 0.014(2) -0.008(2) -0.006(2)
C13 0.045(3) 0.071(4) 0.036(2) 0.009(3) -0.001(2) 0.002(2)
C14 0.048(3) 0.043(3) 0.048(3) -0.014(2) 0.005(2) -0.014(2)
C15 0.048(3) 0.058(3) 0.062(3) -0.004(3) 0.006(3) -0.019(3)
C16 0.041(3) 0.076(4) 0.086(4) -0.004(3) -0.001(3) -0.022(3)
C17 0.053(4) 0.079(5) 0.109(5) -0.007(3) 0.025(4) -0.040(4)
C18 0.068(4) 0.076(4) 0.069(4) -0.024(3) 0.031(3) -0.029(3)
C19 0.062(4) 0.056(3) 0.055(3) -0.022(3) 0.018(3) -0.020(3)
C20 0.085(5) 0.074(4) 0.042(3) -0.027(4) 0.022(3) -0.014(3)
C21 0.097(5) 0.068(4) 0.033(3) -0.014(4) -0.002(3) -0.002(2)
C22 0.063(4) 0.048(3) 0.043(3) -0.008(3) 0.003(2) -0.008(2)
C23 0.049(3) 0.040(3) 0.039(2) -0.010(2) 0.005(2) -0.008(2)
C24 0.042(3) 0.048(3) 0.039(2) -0.006(2) 0.003(2) -0.003(2)
C25 0.038(3) 0.055(3) 0.039(2) 0.007(2) -0.002(2) 0.001(2)
C26 0.041(3) 0.047(3) 0.036(2) 0.002(2) -0.005(2) -0.004(2)
N9 0.076(4) 0.099(5) 0.081(4) -0.028(4) -0.029(3) 0.021(4)
O3 0.216(9) 0.163(7) 0.149(6) -0.041(6) 0.080(6) -0.057(6)
O4 0.101(4) 0.177(6) 0.076(3) -0.002(4) -0.015(3) 0.031(4)
O5 0.132(5) 0.090(4) 0.118(4) -0.007(3) -0.041(4) 0.027(3)
O1W 0.115(10) 0.181(12) 0.125(9) -0.003(9) 0.005(8) -0.057(8)

loop_
_atom_type_symbol
_atom_type_description
_atom_type_scat_dispersion_real
_atom_type_scat_dispersion_imag
_atom_type_scat_source
C C 0.0033 0.0016 'International Tables Vol C Tables 4.2.6.8 and 6.1.1.4'
H H 0.0000 0.0000 'International Tables Vol C Tables 4.2.6.8 and 6.1.1.4'
N N 0.0061 0.0033 'International Tables Vol C Tables 4.2.6.8 and 6.1.1.4'
O O 0.0106 0.0060 'International Tables Vol C Tables 4.2.6.8 and 6.1.1.4'
Ag Ag -0.8971 1.1015 'International Tables Vol C Tables 4.2.6.8 and 6.1.1.4'

loop_
_geom_angle_atom_site_label_1
_geom_angle_atom_site_label_2
_geom_angle_atom_site_label_3
_geom_angle_site_symmetry_1
_geom_angle_site_symmetry_3
_geom_angle
_geom_angle_publ_flag
N8 Ag1 N4 2_757 . 147.87(16) ?
N8 Ag1 N7 2_757 . 114.48(13) ?
N4 Ag1 N7 . . 97.64(14) ?
C9 O1 H1A . . 109.5 ?
C22 O2 H2B . . 109.5 ?
C11 N1 N2 . . 117.8(4) ?
C13 N2 C12 . . 106.0(4) ?
C13 N2 N1 . . 123.0(4) ?
C12 N2 N1 . . 130.8(4) ?
C13 N3 N4 . . 105.8(4) ?
C12 N4 N3 . . 108.0(4) ?
C12 N4 Ag1 . . 126.5(3) ?
N3 N4 Ag1 . . 125.4(3) ?
C24 N5 N6 . . 117.6(4) ?
C25 N6 C26 . . 106.3(4) ?
C25 N6 N5 . . 121.5(4) ?
C26 N6 N5 . . 132.2(4) ?
C25 N7 N8 . . 106.9(4) ?
C25 N7 Ag1 . . 130.5(3) ?
N8 N7 Ag1 . . 122.5(3) ?
C26 N8 N7 . . 107.8(3) ?
C26 N8 Ag1 . 2_757 129.5(3) ?
N7 N8 Ag1 . 2_757 121.5(3) ?
C2 C1 C6 . . 117.2(4) ?
C2 C1 C10 . . 124.7(4) ?
C6 C1 C10 . . 118.1(4) ?
C3 C2 C1 . . 121.2(5) ?
C3 C2 H2A . . 119.4 ?
C1 C2 H2A . . 119.4 ?
C2 C3 C4 . . 121.9(5) ?
C2 C3 H3A . . 119.0 ?
C4 C3 H3A . . 119.0 ?
C5 C4 C3 . . 118.5(5) ?
C5 C4 H4A . . 120.8 ?
C3 C4 H4A . . 120.8 ?
C4 C5 C6 . . 121.9(5) ?
C4 C5 H5A . . 119.0 ?
C6 C5 H5A . . 119.0 ?
C5 C6 C7 . . 121.6(5) ?
C5 C6 C1 . . 119.2(5) ?
C7 C6 C1 . . 119.2(5) ?
C8 C7 C6 . . 121.9(5) ?
C8 C7 H7A . . 119.0 ?
C6 C7 H7A . . 119.0 ?
C7 C8 C9 . . 120.6(4) ?
C7 C8 H8A . . 119.7 ?
C9 C8 H8A . . 119.7 ?
O1 C9 C10 . . 123.3(4) ?
O1 C9 C8 . . 116.2(4) ?
C10 C9 C8 . . 120.5(5) ?
C9 C10 C1 . . 119.7(4) ?
C9 C10 C11 . . 120.1(4) ?
C1 C10 C11 . . 120.2(4) ?
N1 C11 C10 . . 120.2(4) ?
N1 C11 H11A . . 119.9 ?
C10 C11 H11A . . 119.9 ?
N4 C12 N2 . . 109.3(4) ?
N4 C12 H12A . . 125.4 ?
N2 C12 H12A . . 125.4 ?
N3 C13 N2 . . 111.0(4) ?
N3 C13 H13A . . 124.5 ?
N2 C13 H13A . . 124.5 ?
C19 C14 C15 . . 116.7(5) ?
C19 C14 C23 . . 119.6(5) ?
C15 C14 C23 . . 123.7(4) ?
C16 C15 C14 . . 121.1(5) ?
C16 C15 H15A . . 119.5 ?
C14 C15 H15A . . 119.5 ?
C15 C16 C17 . . 121.4(6) ?
C15 C16 H16A . . 119.3 ?
C17 C16 H16A . . 119.3 ?
C18 C17 C16 . . 119.1(6) ?
C18 C17 H17A . . 120.4 ?
C16 C17 H17A . . 120.4 ?
C17 C18 C19 . . 121.0(6) ?
C17 C18 H18A . . 119.5 ?
C19 C18 H18A . . 119.5 ?
C18 C19 C20 . . 120.7(5) ?
C18 C19 C14 . . 120.6(6) ?
C20 C19 C14 . . 118.7(5) ?
C21 C20 C19 . . 121.9(5) ?
C21 C20 H20A . . 119.1 ?
C19 C20 H20A . . 119.1 ?
C20 C21 C22 . . 119.6(5) ?
C20 C21 H21A . . 120.2 ?
C22 C21 H21A . . 120.2 ?
O2 C22 C23 . . 123.6(5) ?
O2 C22 C21 . . 115.6(5) ?
C23 C22 C21 . . 120.8(5) ?
C22 C23 C14 . . 119.4(4) ?
C22 C23 C24 . . 120.6(5) ?
C14 C23 C24 . . 120.0(4) ?
N5 C24 C23 . . 121.5(4) ?
N5 C24 H24A . . 119.3 ?
C23 C24 H24A . . 119.3 ?
N7 C25 N6 . . 109.7(4) ?
N7 C25 H25A . . 125.2 ?
N6 C25 H25A . . 125.2 ?
N8 C26 N6 . . 109.3(4) ?
N8 C26 H26A . . 125.3 ?
N6 C26 H26A . . 125.3 ?
O4 N9 O5 . . 134.0(9) ?
O4 N9 O3 . . 112.1(8) ?
O5 N9 O3 . . 113.6(7) ?
H1WA O1W H1WB . . 115.9 ?

loop_
_geom_bond_atom_site_label_1
_geom_bond_atom_site_label_2
_geom_bond_site_symmetry_2
_geom_bond_distance
_geom_bond_publ_flag
Ag1 N8 2_757 2.182(3) ?
Ag1 N4 . 2.209(4) ?
Ag1 N7 . 2.329(4) ?
O1 C9 . 1.351(6) ?
O1 H1A . 0.8200 ?
O2 C22 . 1.349(7) ?
O2 H2B . 0.8200 ?
N1 C11 . 1.259(6) ?
N1 N2 . 1.410(5) ?
N2 C13 . 1.333(6) ?
N2 C12 . 1.338(5) ?
N3 C13 . 1.298(6) ?
N3 N4 . 1.377(5) ?
N4 C12 . 1.300(6) ?
N5 C24 . 1.284(6) ?
N5 N6 . 1.389(5) ?
N6 C25 . 1.349(6) ?
N6 C26 . 1.351(5) ?
N7 C25 . 1.307(6) ?
N7 N8 . 1.383(5) ?
N8 C26 . 1.301(6) ?
N8 Ag1 2_757 2.182(3) ?
C1 C2 . 1.412(6) ?
C1 C6 . 1.428(6) ?
C1 C10 . 1.435(6) ?
C2 C3 . 1.346(8) ?
C2 H2A . 0.9300 ?
C3 C4 . 1.403(8) ?
C3 H3A . 0.9300 ?
C4 C5 . 1.355(8) ?
C4 H4A . 0.9300 ?
C5 C6 . 1.406(7) ?
C5 H5A . 0.9300 ?
C6 C7 . 1.408(7) ?
C7 C8 . 1.326(8) ?
C7 H7A . 0.9300 ?
C8 C9 . 1.413(6) ?
C8 H8A . 0.9300 ?
C9 C10 . 1.381(6) ?
C10 C11 . 1.458(6) ?
C11 H11A . 0.9300 ?
C12 H12A . 0.9300 ?
C13 H13A . 0.9300 ?
C14 C19 . 1.410(6) ?
C14 C15 . 1.422(7) ?
C14 C23 . 1.434(7) ?
C15 C16 . 1.370(8) ?
C15 H15A . 0.9300 ?
C16 C17 . 1.388(9) ?
C16 H16A . 0.9300 ?
C17 C18 . 1.363(9) ?
C17 H17A . 0.9300 ?
C18 C19 . 1.407(8) ?
C18 H18A . 0.9300 ?
C19 C20 . 1.409(8) ?
C20 C21 . 1.362(9) ?
C20 H20A . 0.9300 ?
C21 C22 . 1.416(7) ?
C21 H21A . 0.9300 ?
C22 C23 . 1.378(7) ?
C23 C24 . 1.450(6) ?
C24 H24A . 0.9300 ?
C25 H25A . 0.9300 ?
C26 H26A . 0.9300 ?
N9 O4 . 1.141(6) ?
N9 O5 . 1.176(7) ?
N9 O3 . 1.284(9) ?
O1W H1WA . 0.8499 ?
O1W H1WB . 0.8500 ?

loop_
_geom_hbond_atom_site_label_D
_geom_hbond_atom_site_label_H
_geom_hbond_atom_site_label_A
_geom_hbond_site_symmetry_A
_geom_hbond_distance_DH
_geom_hbond_distance_HA
_geom_hbond_distance_DA
_geom_hbond_angle_DHA
_geom_hbond_publ_flag
O1 H1A N1 . 0.82 1.83 2.548(4) 145 y
O2 H2B N5 . 0.82 1.87 2.588(5) 145 y
O1W H1WA O3 1_545 0.85 1.85 2.594(15) 145 y

loop_
_geom_torsion_atom_site_label_1
_geom_torsion_atom_site_label_2
_geom_torsion_atom_site_label_3
_geom_torsion_atom_site_label_4
_geom_torsion_site_symmetry_1
_geom_torsion_site_symmetry_2
_geom_torsion_site_symmetry_3
_geom_torsion_site_symmetry_4
_geom_torsion
_geom_torsion_publ_flag
C11 N1 N2 C13 . . . . -175.1(5) ?
C11 N1 N2 C12 . . . . 10.7(8) ?
C13 N3 N4 C12 . . . . 0.2(6) ?
C13 N3 N4 Ag1 . . . . 175.9(4) ?
N8 Ag1 N4 C12 2_757 . . . -11.8(6) ?
N7 Ag1 N4 C12 . . . . 170.0(5) ?
N8 Ag1 N4 N3 2_757 . . . 173.4(3) ?
N7 Ag1 N4 N3 . . . . -4.9(4) ?
C24 N5 N6 C25 . . . . 179.6(4) ?
C24 N5 N6 C26 . . . . 1.0(7) ?
N8 Ag1 N7 C25 2_757 . . . 170.2(4) ?
N4 Ag1 N7 C25 . . . . -10.8(5) ?
N8 Ag1 N7 N8 2_757 . . . -14.1(4) ?
N4 Ag1 N7 N8 . . . . 164.8(3) ?
C25 N7 N8 C26 . . . . 0.0(5) ?
Ag1 N7 N8 C26 . . . . -176.6(3) ?
C25 N7 N8 Ag1 . . . 2_757 -168.3(3) ?
Ag1 N7 N8 Ag1 . . . 2_757 15.1(5) ?
C6 C1 C2 C3 . . . . 0.0(7) ?
C10 C1 C2 C3 . . . . 179.0(5) ?
C1 C2 C3 C4 . . . . 0.1(9) ?
C2 C3 C4 C5 . . . . -0.4(9) ?
C3 C4 C5 C6 . . . . 0.4(9) ?
C4 C5 C6 C7 . . . . -179.7(5) ?
C4 C5 C6 C1 . . . . -0.2(8) ?
C2 C1 C6 C5 . . . . 0.0(7) ?
C10 C1 C6 C5 . . . . -179.1(5) ?
C2 C1 C6 C7 . . . . 179.5(5) ?
C10 C1 C6 C7 . . . . 0.5(7) ?
C5 C6 C7 C8 . . . . 179.1(5) ?
C1 C6 C7 C8 . . . . -0.5(8) ?
C6 C7 C8 C9 . . . . -0.3(9) ?
C7 C8 C9 O1 . . . . -178.4(5) ?
C7 C8 C9 C10 . . . . 1.2(8) ?
O1 C9 C10 C1 . . . . 178.4(4) ?
C8 C9 C10 C1 . . . . -1.2(7) ?
O1 C9 C10 C11 . . . . -3.4(7) ?
C8 C9 C10 C11 . . . . 177.0(4) ?
C2 C1 C10 C9 . . . . -178.6(5) ?
C6 C1 C10 C9 . . . . 0.3(7) ?
C2 C1 C10 C11 . . . . 3.2(7) ?
C6 C1 C10 C11 . . . . -177.8(4) ?
N2 N1 C11 C10 . . . . -177.4(4) ?
C9 C10 C11 N1 . . . . 1.2(7) ?
C1 C10 C11 N1 . . . . 179.3(4) ?
N3 N4 C12 N2 . . . . -0.9(6) ?
Ag1 N4 C12 N2 . . . . -176.5(3) ?
C13 N2 C12 N4 . . . . 1.1(6) ?
N1 N2 C12 N4 . . . . 176.1(5) ?
N4 N3 C13 N2 . . . . 0.5(6) ?
C12 N2 C13 N3 . . . . -1.0(6) ?
N1 N2 C13 N3 . . . . -176.5(4) ?
C19 C14 C15 C16 . . . . 0.5(8) ?
C23 C14 C15 C16 . . . . -178.6(5) ?
C14 C15 C16 C17 . . . . 1.3(9) ?
C15 C16 C17 C18 . . . . -3.2(10) ?
C16 C17 C18 C19 . . . . 3.3(9) ?
C17 C18 C19 C20 . . . . 179.0(6) ?
C17 C18 C19 C14 . . . . -1.5(9) ?
C15 C14 C19 C18 . . . . -0.3(7) ?
C23 C14 C19 C18 . . . . 178.7(5) ?
C15 C14 C19 C20 . . . . 179.1(5) ?
C23 C14 C19 C20 . . . . -1.8(7) ?
C18 C19 C20 C21 . . . . -178.8(6) ?
C14 C19 C20 C21 . . . . 1.7(9) ?
C19 C20 C21 C22 . . . . -1.7(9) ?
C20 C21 C22 O2 . . . . -178.9(5) ?
C20 C21 C22 C23 . . . . 1.8(9) ?
O2 C22 C23 C14 . . . . 178.8(5) ?
C21 C22 C23 C14 . . . . -1.9(8) ?
O2 C22 C23 C24 . . . . -2.5(8) ?
C21 C22 C23 C24 . . . . 176.7(5) ?
C19 C14 C23 C22 . . . . 2.0(7) ?
C15 C14 C23 C22 . . . . -179.0(5) ?
C19 C14 C23 C24 . . . . -176.7(4) ?
C15 C14 C23 C24 . . . . 2.3(7) ?
N6 N5 C24 C23 . . . . -178.0(4) ?
C22 C23 C24 N5 . . . . 1.1(7) ?
C14 C23 C24 N5 . . . . 179.7(5) ?
N8 N7 C25 N6 . . . . 0.4(6) ?
Ag1 N7 C25 N6 . . . . 176.6(3) ?
C26 N6 C25 N7 . . . . -0.7(6) ?
N5 N6 C25 N7 . . . . -179.5(4) ?
N7 N8 C26 N6 . . . . -0.4(5) ?
Ag1 N8 C26 N6 2_757 . . . 166.7(3) ?
C25 N6 C26 N8 . . . . 0.7(6) ?
N5 N6 C26 N8 . . . . 179.4(4) ?
